data_2023404
loop_
_publ_author_name
'Saekee, Amporn'
'Kuhakarn, Chutima'
'Chakarawet, Khetpakorn'
'Hongthong, Sakchai'

_publ_section_title
;
 Synthesis and crystal structure of
 5,10-dihy-droxy-9-meth-oxy-2,2-dimethyl-12-(2-methyl-but-3-en-2-yl)-2<i>H</i>,6<i>H</i>-pyrano[3,2-<i>b</i>]xanthen-6-one.
;
_journal_coeditor_code DX2063
_journal_issue 'Pt 3'
_journal_name_full 'Acta crystallographica. Section E, Crystallographic communications'
_journal_page_first 219
_journal_page_last 223
_journal_paper_doi 10.1107/S2056989025001070
_journal_volume 81
_journal_year 2025
_chemical_formula_iupac 'C24 H24 O6'
_chemical_formula_moiety 'C24 H24 O6'
_chemical_formula_sum 'C24 H24 O6'
_chemical_formula_weight 408.43
_chemical_name_common 'Garciosone F'
_chemical_name_systematic
5,10-Dihydroxy-9-methoxy-2,2-dimethyl-12-(2-methylbut-3-en-2-yl)-2H,6H-pyrano[3,2-b]xanthen-6-one
_space_group_crystal_system monoclinic
_space_group_IT_number 4
_space_group_name_Hall 'P 2yb'
_space_group_name_H-M_alt 'P 1 21 1'
_atom_sites_solution_hydrogens mixed
_atom_sites_solution_primary dual
_audit_creation_method
;
Olex2 1.5
(compiled 2024.02.16 svn.r378c4104 for OlexSys, GUI svn.r6928)
;
_cell_angle_alpha 90
_cell_angle_beta 96.2090(10)
_cell_angle_gamma 90
_cell_formula_units_Z 4
_cell_length_a 10.6205(3)
_cell_length_b 14.8160(4)
_cell_length_c 12.7073(3)
_cell_measurement_reflns_used 9895
_cell_measurement_temperature 101.00
_cell_measurement_theta_max 68.472
_cell_measurement_theta_min 4.600
_cell_volume 1987.81(9)
_computing_cell_refinement
;
SAINT V8.40B (Bruker, 2016)
;
_computing_data_collection
;
APEX2 (Bruker, 2016)
;
_computing_data_reduction
;
SAINT V8.40B (Bruker, 2016)
;
_computing_molecular_graphics
;
ORTEP-3 for Windows (Farrugia, 2012)
Olex2 1.5 (Dolomanov <i>et al.</i>,  2009)
;
_computing_publication_material
;
publCIF (Westrip, 2010)
;
_computing_structure_refinement
;
SHELXL  (Sheldrick, 2015b)
;
_computing_structure_solution
;
<i>SHELXT2015</i> (Sheldrick, 2015a)
;
_diffrn_ambient_temperature 101.00
_diffrn_detector 'Bruker PHOTON III detector'
_diffrn_measured_fraction_theta_full 0.998
_diffrn_measured_fraction_theta_max 0.996
_diffrn_measurement_device_type 'Bruker D8 QUEST PHOTON III C7'
_diffrn_measurement_method '\w and \f scans'
_diffrn_radiation_type CuK\a
_diffrn_radiation_wavelength 1.54178
_diffrn_reflns_av_R_equivalents 0.0422
_diffrn_reflns_av_unetI/netI 0.0298
_diffrn_reflns_limit_h_max 12
_diffrn_reflns_limit_h_min -11
_diffrn_reflns_limit_k_max 17
_diffrn_reflns_limit_k_min -17
_diffrn_reflns_limit_l_max 15
_diffrn_reflns_limit_l_min -15
_diffrn_reflns_number 32650
_diffrn_reflns_theta_full 67.679
_diffrn_reflns_theta_max 68.548
_diffrn_reflns_theta_min 4.187
_diffrn_source 'microfocus sealed X-ray tube'
_diffrn_source_current 1.1
_diffrn_source_power 0.55000000000000E-1
_diffrn_source_voltage 50.0
_diffrn_standards_number 0
_exptl_absorpt_coefficient_mu 0.804
_exptl_absorpt_correction_T_max 0.7531
_exptl_absorpt_correction_T_min 0.7032
_exptl_absorpt_correction_type multi-scan
_exptl_absorpt_process_details
;
(SADABS; Krause <i>et al.</i>,  2015)
;
_exptl_crystal_colour 'clear light yellow'
_exptl_crystal_density_diffrn 1.365
_exptl_crystal_density_method 'not measured'
_exptl_crystal_description block
_exptl_crystal_F_000 864
_exptl_crystal_size_max 0.175
_exptl_crystal_size_mid 0.108
_exptl_crystal_size_min 0.059
_refine_diff_density_max 0.195
_refine_diff_density_min -0.245
_refine_ls_abs_structure_details
;
Flack <i>x</i> determined using 3110 quotients
[(<i>I</i>^+^)-(<i>I</i>^-^)]/[(<i>I</i>^+^)+(<i>I</i>^-^)]
(Parsons <i>et al.</i>, 2013)
;
_refine_ls_abs_structure_Flack 0.00(5)
_refine_ls_extinction_method none
_refine_ls_goodness_of_fit_ref 1.059
_refine_ls_hydrogen_treatment mixed
_refine_ls_matrix_type full
_refine_ls_number_parameters 581
_refine_ls_number_reflns 7256
_refine_ls_number_restraints 253
_refine_ls_restrained_S_all 1.041
_refine_ls_R_factor_all 0.0331
_refine_ls_R_factor_gt 0.0308
_refine_ls_shift/su_max 0.000
_refine_ls_shift/su_mean 0.000
_refine_ls_structure_factor_coef Fsqd
_refine_ls_weighting_details 'w=1/[\s^2^(Fo^2^)+(0.0448P)^2^+0.2292P] where P=(Fo^2^+2Fc^2^)/3'
_refine_ls_weighting_scheme calc
_refine_ls_wR_factor_gt 0.0777
_refine_ls_wR_factor_ref 0.0791
_reflns_number_gt 6891
_reflns_number_total 7256
_reflns_threshold_expression 'I > 2\s(I)'
_cod_data_source_file dx2063.cif
_cod_data_source_block I
_cod_depositor_comments 'Adding full bibliography for 2023404.cif.'
_cod_database_code 2023404
_shelx_space_group_comment
;
The symmetry employed for this shelxl refinement is uniquely defined
by the following loop, which should always be used as a source of
symmetry information in preference to the above space-group names.
They are only intended as comments.
;
_shelx_estimated_absorpt_t_min 0.872
_shelx_estimated_absorpt_t_max 0.954

loop_
_space_group_symop_operation_xyz
'x, y, z'
'-x, y+1/2, -z'

loop_
_atom_site_type_symbol
_atom_site_label
_atom_site_fract_x
_atom_site_fract_y
_atom_site_fract_z
_atom_site_U_iso_or_equiv
_atom_site_adp_type
_atom_site_calc_flag
_atom_site_occupancy
_atom_site_disorder_assembly
_atom_site_disorder_group
O O1 0.48934(14) 0.63254(10) 0.88990(12) 0.0157(3) Uani d 1 . .
C C2 0.56134(19) 0.68143(15) 0.97693(17) 0.0171(4) Uani d 1 . .
C C3 0.5962(2) 0.77380(14) 0.94037(18) 0.0178(4) Uani d 1 . .
H H3 0.672019 0.801826 0.970704 0.021 Uiso calc 1 . .
C C4 0.5213(2) 0.81629(15) 0.86586(17) 0.0172(4) Uani d 1 . .
H H4 0.539570 0.876651 0.847378 0.021 Uiso calc 1 . .
C C4A 0.4109(2) 0.77029(14) 0.81235(17) 0.0153(4) Uani d 1 . .
C C5 0.3218(2) 0.81468(14) 0.74379(16) 0.0151(4) Uani d 1 . .
C C6 0.13155(19) 0.81253(14) 0.61298(16) 0.0153(4) Uani d 1 . .
C C6A 0.03222(19) 0.75829(14) 0.55740(17) 0.0150(4) Uani d 1 . .
C C7 -0.0620(2) 0.79472(15) 0.48401(16) 0.0174(4) Uani d 1 . .
H H7 -0.063051 0.857719 0.470036 0.021 Uiso calc 1 . .
C C8 -0.1531(2) 0.73982(15) 0.43193(17) 0.0179(4) Uani d 1 . .
H H8 -0.216283 0.764913 0.381753 0.021 Uiso calc 1 . .
C C9 -0.15260(19) 0.64708(14) 0.45291(16) 0.0159(4) Uani d 1 . .
C C10 -0.0607(2) 0.60890(14) 0.52692(16) 0.0144(4) Uani d 1 . .
C C10A 0.03125(19) 0.66544(14) 0.57792(16) 0.0141(4) Uani d 1 . .
O O11 0.11980(13) 0.62404(9) 0.64739(12) 0.0151(3) Uani d 1 . .
C C11A 0.21661(18) 0.67169(14) 0.70155(16) 0.0134(4) Uani d 1 . .
C C12 0.30334(19) 0.62308(14) 0.77021(16) 0.0141(4) Uani d 1 . .
C C12A 0.39954(19) 0.67621(14) 0.82519(16) 0.0137(4) Uani d 1 . .
C C13 0.6763(2) 0.62260(16) 1.00704(18) 0.0211(5) Uani d 1 . .
H H13A 0.648844 0.563562 1.030848 0.032 Uiso calc 1 . .
H H13B 0.731042 0.651523 1.064320 0.032 Uiso calc 1 . .
H H13C 0.723247 0.614643 0.945423 0.032 Uiso calc 1 . .
C C14 0.4786(2) 0.68963(16) 1.06809(17) 0.0216(5) Uani d 1 . .
H H14A 0.399911 0.721312 1.043275 0.032 Uiso calc 1 . .
H H14B 0.524359 0.723596 1.126368 0.032 Uiso calc 1 . .
H H14C 0.458469 0.629226 1.092904 0.032 Uiso calc 1 . .
O O15 0.33355(14) 0.90468(10) 0.73218(12) 0.0197(3) Uani d 1 . .
H H15 0.275792 0.923517 0.687151 0.029 Uiso calc 1 . .
O O16 0.14017(14) 0.89588(10) 0.59763(12) 0.0206(3) Uani d 1 . .
O O17 -0.23789(14) 0.58673(10) 0.40592(12) 0.0196(3) Uani d 1 . .
C C18 -0.3305(2) 0.62000(16) 0.32450(18) 0.0217(5) Uani d 1 . .
H H18A -0.287542 0.645740 0.266961 0.033 Uiso calc 1 . .
H H18B -0.381849 0.666699 0.353953 0.033 Uiso calc 1 . .
H H18C -0.385346 0.570258 0.296996 0.033 Uiso calc 1 . .
O O19 -0.05738(13) 0.51996(10) 0.55172(11) 0.0170(3) Uani d 1 . .
H H19 -0.098952 0.490660 0.503133 0.026 Uiso calc 1 . .
C C5A 0.2222(2) 0.76596(15) 0.68675(17) 0.0150(4) Uani d 1 . .
C C20 0.30221(18) 0.51977(14) 0.79184(16) 0.0155(4) Uani d 1 . .
C C21 0.4241(2) 0.47936(15) 0.76007(18) 0.0208(4) Uani d 1 . .
H H21 0.445444 0.494286 0.691477 0.025 Uiso calc 1 . .
C C22 0.5035(2) 0.42587(17) 0.8174(2) 0.0270(5) Uani d 1 . .
H H22A 0.577(3) 0.404(2) 0.790(2) 0.036(8) Uiso d 1 . .
H H22B 0.495(3) 0.413(2) 0.890(3) 0.044(9) Uiso d 1 . .
C C23 0.28615(19) 0.50328(14) 0.90934(17) 0.0178(4) Uani d 1 . .
H H23A 0.279587 0.438304 0.922085 0.027 Uiso calc 1 . .
H H23B 0.209051 0.533413 0.927059 0.027 Uiso calc 1 . .
H H23C 0.359603 0.527643 0.953612 0.027 Uiso calc 1 . .
C C24 0.1957(2) 0.46614(15) 0.72720(19) 0.0239(5) Uani d 1 . .
H H24A 0.202985 0.473601 0.651468 0.036 Uiso calc 1 . .
H H24B 0.113204 0.488743 0.743273 0.036 Uiso calc 1 . .
H H24C 0.203356 0.402044 0.745839 0.036 Uiso calc 1 . .
O O1_2 -0.00836(14) 0.37560(10) 0.13071(12) 0.0194(3) Uani d 1 . .
C C2_2 -0.0698(2) 0.33552(15) 0.03272(17) 0.0191(4) Uani d 1 . .
C C3_2 -0.0966(2) 0.23753(16) 0.05003(18) 0.0205(5) Uani d 1 . .
H H3_2 -0.168920 0.209760 0.012961 0.025 Uiso calc 1 . .
C C4_2 -0.0189(2) 0.18992(15) 0.11731(17) 0.0188(4) Uani d 1 . .
H H4_2 -0.031187 0.126751 0.123982 0.023 Uiso calc 1 . .
C C4A_2 0.08530(19) 0.23455(15) 0.18108(17) 0.0162(4) Uani d 1 . .
C C5_2 0.17783(19) 0.18563(15) 0.24207(16) 0.0157(4) Uani d 1 . .
C C5A_2 0.27205(19) 0.23093(15) 0.30899(16) 0.0152(4) Uani d 1 . .
C C6_2 0.36855(19) 0.18113(14) 0.37328(16) 0.0149(4) Uani d 1 . .
C C6A_2 0.46335(19) 0.23343(14) 0.43777(17) 0.0155(4) Uani d 1 . .
C C7_2 0.5642(2) 0.19459(15) 0.50217(17) 0.0171(4) Uani d 1 . .
H H7_2 0.573853 0.130840 0.503783 0.021 Uiso calc 1 . .
C C8_2 0.6496(2) 0.24795(15) 0.56324(17) 0.0179(4) Uani d 1 . .
H H8_2 0.717202 0.220815 0.607165 0.021 Uiso calc 1 . .
C C9_2 0.6371(2) 0.34219(15) 0.56086(17) 0.0166(4) Uani d 1 . .
C C10_2 0.5381(2) 0.38304(14) 0.49622(16) 0.0149(4) Uani d 1 . .
C C10A_2 0.45264(19) 0.32757(14) 0.43611(16) 0.0142(4) Uani d 1 . .
O O11_2 0.35792(13) 0.37211(9) 0.37575(11) 0.0154(3) Uani d 1 . .
C C11A_2 0.26721(19) 0.32619(15) 0.31288(16) 0.0149(4) Uani d 1 . .
C C12_2 0.17537(19) 0.37960(15) 0.25460(17) 0.0174(5) Uani d 1 . .
C C12A_2 0.08667(19) 0.32959(14) 0.18777(17) 0.0162(4) Uani d 1 . .
C C13_2 0.0193(2) 0.34614(17) -0.05354(18) 0.0243(5) Uani d 1 . .
H H13A_2 0.035750 0.410378 -0.064317 0.037 Uiso calc 1 . .
H H13B_2 -0.020293 0.319796 -0.119763 0.037 Uiso calc 1 . .
H H13C_2 0.099284 0.315045 -0.031762 0.037 Uiso calc 1 . .
C C14_2 -0.1887(2) 0.39184(16) 0.00810(19) 0.0231(5) Uani d 1 . .
H H14A_2 -0.242199 0.385921 0.065903 0.035 Uiso calc 1 . .
H H14B_2 -0.235384 0.370661 -0.058027 0.035 Uiso calc 1 . .
H H14C_2 -0.165275 0.455306 0.000533 0.035 Uiso calc 1 . .
O O15_2 0.17522(14) 0.09498(10) 0.23611(12) 0.0188(3) Uani d 1 . .
H H15_2 0.235733 0.073547 0.276462 0.028 Uiso calc 1 . .
O O16_2 0.36869(14) 0.09641(10) 0.37326(11) 0.0185(3) Uani d 1 . .
O O17_2 0.71448(13) 0.40131(10) 0.61783(12) 0.0185(3) Uani d 1 . .
C C18_2 0.8165(2) 0.36517(16) 0.68843(17) 0.0202(5) Uani d 1 . .
H H18A_2 0.873047 0.330205 0.647938 0.030 Uiso calc 1 . .
H H18B_2 0.782263 0.325871 0.740454 0.030 Uiso calc 1 . .
H H18C_2 0.864000 0.414731 0.725168 0.030 Uiso calc 1 . .
O O19_2 0.52116(14) 0.47341(10) 0.48892(12) 0.0197(3) Uani d 1 . .
H H19_2 0.570615 0.499177 0.535563 0.030 Uiso calc 1 . .
C C20_2 0.1758(2) 0.48402(14) 0.26600(18) 0.0209(5) Uani d 1 . .
C C21_2 0.0906(4) 0.5329(3) 0.1751(4) 0.0166(8) Uani d 0.5 A 1
H H21_2 0.101463 0.518775 0.103741 0.020 Uiso calc 0.5 A 1
C C21B_2 0.0423(5) 0.5244(3) 0.2329(5) 0.0271(11) Uani d 0.5 A 2
H H21B_2 -0.028598 0.496895 0.259544 0.032 Uiso calc 0.5 A 2
C C22_2 0.004(2) 0.5934(16) 0.1942(15) 0.030(3) Uani d 0.5 A 1
H H22A_2 -0.008289 0.608386 0.265074 0.037 Uiso calc 0.5 A 1
H H22B_2 -0.046065 0.621701 0.136995 0.037 Uiso calc 0.5 A 1
C C22B_2 0.022(2) 0.5936(15) 0.1710(15) 0.045(4) Uani d 0.5 A 2
H H22C_2 0.091559 0.622425 0.143254 0.054 Uiso calc 0.5 A 2
H H22D_2 -0.061284 0.615457 0.153394 0.054 Uiso calc 0.5 A 2
C C23_2 0.1694(3) 0.51099(16) 0.3812(2) 0.0372(6) Uani d 1 . .
H H23A_2 0.095065 0.483015 0.407163 0.056 Uiso calc 1 . .
H H23B_2 0.162826 0.576792 0.386166 0.056 Uiso calc 1 . .
H H23C_2 0.246221 0.490474 0.424207 0.056 Uiso calc 1 . .
C C24_2 0.2965(3) 0.52333(17) 0.2285(2) 0.0374(7) Uani d 1 . .
H H24A_2 0.370556 0.499658 0.272679 0.056 Uiso calc 1 . .
H H24B_2 0.294861 0.589264 0.234377 0.056 Uiso calc 1 . .
H H24C_2 0.301451 0.506234 0.154607 0.056 Uiso calc 1 . .

loop_
_atom_site_aniso_label
_atom_site_aniso_U_11
_atom_site_aniso_U_22
_atom_site_aniso_U_33
_atom_site_aniso_U_12
_atom_site_aniso_U_13
_atom_site_aniso_U_23
O1 0.0154(7) 0.0140(7) 0.0165(7) 0.0001(5) -0.0043(6) 0.0001(6)
C2 0.0139(10) 0.0208(11) 0.0155(10) -0.0014(8) -0.0040(8) -0.0021(8)
C3 0.0141(10) 0.0176(11) 0.0214(11) -0.0031(8) 0.0008(8) -0.0047(9)
C4 0.0164(10) 0.0151(10) 0.0204(11) -0.0022(8) 0.0029(8) -0.0013(8)
C4A 0.0165(10) 0.0150(11) 0.0147(10) -0.0012(8) 0.0034(8) -0.0013(8)
C5 0.0171(11) 0.0126(10) 0.0157(10) -0.0015(8) 0.0027(8) 0.0010(8)
C6 0.0162(11) 0.0160(11) 0.0138(10) 0.0002(8) 0.0027(8) 0.0009(8)
C6A 0.0178(11) 0.0136(10) 0.0135(10) 0.0000(8) 0.0020(8) 0.0008(8)
C7 0.0199(11) 0.0154(10) 0.0166(10) 0.0013(8) 0.0007(8) 0.0027(8)
C8 0.0174(10) 0.0190(11) 0.0166(10) 0.0039(9) -0.0012(8) 0.0022(9)
C9 0.0146(10) 0.0190(11) 0.0137(10) -0.0003(8) 0.0006(8) -0.0023(8)
C10 0.0185(10) 0.0124(10) 0.0125(9) -0.0001(8) 0.0031(8) 0.0003(8)
C10A 0.0149(10) 0.0170(10) 0.0103(9) 0.0039(8) 0.0008(8) 0.0025(8)
O11 0.0162(7) 0.0119(7) 0.0159(7) -0.0006(5) -0.0044(6) 0.0023(6)
C11A 0.0132(10) 0.0150(10) 0.0120(10) -0.0001(7) 0.0014(8) -0.0006(8)
C12 0.0176(10) 0.0123(11) 0.0127(10) -0.0002(7) 0.0033(8) 0.0006(8)
C12A 0.0136(10) 0.0156(10) 0.0120(10) 0.0009(8) 0.0019(8) 0.0003(8)
C13 0.0175(11) 0.0241(12) 0.0207(11) 0.0009(8) -0.0031(8) 0.0003(9)
C14 0.0208(11) 0.0247(12) 0.0189(11) 0.0000(9) 0.0003(8) -0.0001(9)
O15 0.0224(8) 0.0119(7) 0.0229(8) -0.0022(6) -0.0056(6) 0.0038(6)
O16 0.0248(8) 0.0127(8) 0.0229(8) -0.0007(6) -0.0039(6) 0.0046(6)
O17 0.0195(7) 0.0172(8) 0.0200(7) -0.0002(6) -0.0074(6) -0.0005(6)
C18 0.0191(11) 0.0229(12) 0.0212(11) 0.0021(9) -0.0071(9) -0.0022(9)
O19 0.0199(7) 0.0125(7) 0.0172(7) -0.0009(6) -0.0048(6) -0.0003(6)
C5A 0.0163(10) 0.0147(11) 0.0142(10) 0.0002(8) 0.0029(8) 0.0015(8)
C20 0.0166(10) 0.0115(10) 0.0176(10) 0.0005(8) -0.0019(8) 0.0023(8)
C21 0.0263(11) 0.0154(10) 0.0214(11) -0.0004(8) 0.0057(9) 0.0002(9)
C22 0.0248(12) 0.0244(12) 0.0327(14) 0.0077(10) 0.0062(10) 0.0020(10)
C23 0.0170(10) 0.0157(10) 0.0208(10) 0.0014(8) 0.0020(8) 0.0043(8)
C24 0.0288(12) 0.0119(10) 0.0282(12) -0.0028(9) -0.0093(9) 0.0043(9)
O1_2 0.0175(7) 0.0180(8) 0.0207(8) 0.0011(6) -0.0062(6) 0.0006(6)
C2_2 0.0154(10) 0.0232(11) 0.0174(10) -0.0022(8) -0.0036(8) 0.0022(9)
C3_2 0.0146(10) 0.0245(11) 0.0215(11) -0.0059(9) -0.0023(8) -0.0008(9)
C4_2 0.0168(10) 0.0176(11) 0.0217(11) -0.0039(8) 0.0010(8) 0.0006(9)
C4A_2 0.0149(10) 0.0192(11) 0.0145(10) -0.0037(8) 0.0020(8) -0.0002(8)
C5_2 0.0180(11) 0.0136(10) 0.0157(10) -0.0024(8) 0.0034(8) 0.0014(8)
C5A_2 0.0165(10) 0.0157(11) 0.0135(10) -0.0008(8) 0.0019(8) 0.0006(8)
C6_2 0.0175(10) 0.0141(10) 0.0136(10) -0.0001(8) 0.0039(8) 0.0006(8)
C6A_2 0.0167(10) 0.0161(11) 0.0139(10) 0.0011(8) 0.0027(8) 0.0007(8)
C7_2 0.0183(10) 0.0139(10) 0.0187(11) 0.0012(8) 0.0002(8) 0.0025(8)
C8_2 0.0166(10) 0.0177(11) 0.0186(11) 0.0033(8) -0.0022(8) 0.0031(9)
C9_2 0.0153(10) 0.0190(11) 0.0152(10) -0.0025(8) 0.0005(8) -0.0016(8)
C10_2 0.0180(10) 0.0124(10) 0.0143(10) 0.0006(8) 0.0018(8) 0.0009(8)
C10A_2 0.0150(10) 0.0155(10) 0.0122(10) 0.0021(8) 0.0010(8) 0.0020(8)
O11_2 0.0163(7) 0.0126(7) 0.0162(7) 0.0004(5) -0.0044(6) -0.0002(6)
C11A_2 0.0157(11) 0.0139(10) 0.0149(10) -0.0022(8) 0.0004(8) -0.0009(8)
C12_2 0.0167(10) 0.0133(11) 0.0212(11) 0.0010(8) -0.0020(9) 0.0003(8)
C12A_2 0.0143(10) 0.0178(11) 0.0160(10) 0.0023(8) -0.0002(8) 0.0028(8)
C13_2 0.0185(11) 0.0297(13) 0.0241(12) -0.0011(9) -0.0007(9) 0.0055(10)
C14_2 0.0175(10) 0.0281(13) 0.0227(11) 0.0018(9) -0.0030(9) 0.0050(10)
O15_2 0.0218(8) 0.0120(7) 0.0212(8) -0.0009(6) -0.0042(6) 0.0014(6)
O16_2 0.0227(8) 0.0118(7) 0.0199(7) 0.0007(6) -0.0029(6) 0.0018(6)
O17_2 0.0183(7) 0.0152(7) 0.0198(8) 0.0003(6) -0.0072(6) -0.0008(6)
C18_2 0.0170(10) 0.0211(11) 0.0207(11) 0.0010(8) -0.0067(8) 0.0006(9)
O19_2 0.0236(8) 0.0113(7) 0.0219(8) 0.0003(6) -0.0083(6) -0.0015(6)
C20_2 0.0211(11) 0.0114(10) 0.0281(12) 0.0010(8) -0.0068(9) -0.0004(9)
C21_2 0.021(2) 0.010(2) 0.018(2) -0.0030(18) 0.0004(18) 0.0042(16)
C21B_2 0.022(2) 0.019(2) 0.038(3) 0.0019(19) -0.008(2) -0.002(2)
C22_2 0.028(4) 0.027(5) 0.035(5) 0.012(3) -0.003(4) -0.001(4)
C22B_2 0.046(10) 0.022(5) 0.059(10) 0.004(5) -0.027(7) 0.006(6)
C23_2 0.0562(16) 0.0155(11) 0.0456(16) 0.0025(11) 0.0319(13) -0.0015(11)
C24_2 0.0649(18) 0.0137(11) 0.0394(15) -0.0023(11) 0.0315(14) 0.0024(10)

loop_
_atom_type_symbol
_atom_type_description
_atom_type_scat_dispersion_real
_atom_type_scat_dispersion_imag
_atom_type_scat_source
C C 0.0181 0.0091 'International Tables Vol C Tables 4.2.6.8 and 6.1.1.4'
H H 0.0000 0.0000 'International Tables Vol C Tables 4.2.6.8 and 6.1.1.4'
O O 0.0492 0.0322 'International Tables Vol C Tables 4.2.6.8 and 6.1.1.4'

loop_
_geom_angle_atom_site_label_1
_geom_angle_atom_site_label_2
_geom_angle_atom_site_label_3
_geom_angle_site_symmetry_1
_geom_angle_site_symmetry_3
_geom_angle
_geom_angle_publ_flag
C12A O1 C2 . . 119.84(16) ?
O1 C2 C3 . . 110.01(17) ?
O1 C2 C13 . . 104.27(17) ?
O1 C2 C14 . . 108.31(17) ?
C3 C2 C13 . . 112.53(18) ?
C3 C2 C14 . . 109.97(18) ?
C13 C2 C14 . . 111.53(18) ?
C2 C3 H3 . . 119.9 ?
C4 C3 C2 . . 120.21(19) ?
C4 C3 H3 . . 119.9 ?
C3 C4 H4 . . 120.0 ?
C3 C4 C4A . . 120.0(2) ?
C4A C4 H4 . . 120.0 ?
C5 C4A C4 . . 122.18(19) ?
C5 C4A C12A . . 118.84(19) ?
C12A C4A C4 . . 118.82(19) ?
C4A C5 C5A . . 120.23(19) ?
O15 C5 C4A . . 118.31(19) ?
O15 C5 C5A . . 121.45(19) ?
O16 C6 C6A . . 122.13(19) ?
O16 C6 C5A . . 121.07(19) ?
C5A C6 C6A . . 116.79(18) ?
C7 C6A C6 . . 122.78(19) ?
C7 C6A C10A . . 118.93(19) ?
C10A C6A C6 . . 118.30(18) ?
C6A C7 H7 . . 119.8 ?
C8 C7 C6A . . 120.4(2) ?
C8 C7 H7 . . 119.8 ?
C7 C8 H8 . . 120.0 ?
C7 C8 C9 . . 120.0(2) ?
C9 C8 H8 . . 120.0 ?
C10 C9 C8 . . 120.86(19) ?
O17 C9 C8 . . 124.86(19) ?
O17 C9 C10 . . 114.27(18) ?
C10A C10 C9 . . 118.21(18) ?
O19 C10 C9 . . 123.27(19) ?
O19 C10 C10A . . 118.52(18) ?
C10 C10A C6A . . 121.54(18) ?
O11 C10A C6A . . 122.95(18) ?
O11 C10A C10 . . 115.51(18) ?
C10A O11 C11A . . 121.40(16) ?
O11 C11A C12 . . 117.14(18) ?
O11 C11A C5A . . 118.90(18) ?
C12 C11A C5A . . 123.95(19) ?
C11A C12 C12A . . 114.45(18) ?
C11A C12 C20 . . 126.87(18) ?
C12A C12 C20 . . 118.67(18) ?
O1 C12A C4A . . 118.63(18) ?
O1 C12A C12 . . 117.26(18) ?
C4A C12A C12 . . 124.03(19) ?
C2 C13 H13A . . 109.5 ?
C2 C13 H13B . . 109.5 ?
C2 C13 H13C . . 109.5 ?
H13A C13 H13B . . 109.5 ?
H13A C13 H13C . . 109.5 ?
H13B C13 H13C . . 109.5 ?
C2 C14 H14A . . 109.5 ?
C2 C14 H14B . . 109.5 ?
C2 C14 H14C . . 109.5 ?
H14A C14 H14B . . 109.5 ?
H14A C14 H14C . . 109.5 ?
H14B C14 H14C . . 109.5 ?
C5 O15 H15 . . 109.5 ?
C9 O17 C18 . . 117.48(16) ?
O17 C18 H18A . . 109.5 ?
O17 C18 H18B . . 109.5 ?
O17 C18 H18C . . 109.5 ?
H18A C18 H18B . . 109.5 ?
H18A C18 H18C . . 109.5 ?
H18B C18 H18C . . 109.5 ?
C10 O19 H19 . . 109.5 ?
C5 C5A C6 . . 119.86(19) ?
C11A C5A C5 . . 118.49(19) ?
C11A C5A C6 . . 121.62(19) ?
C21 C20 C12 . . 108.51(16) ?
C21 C20 C23 . . 112.43(17) ?
C21 C20 C24 . . 104.60(18) ?
C23 C20 C12 . . 109.34(16) ?
C23 C20 C24 . . 106.41(17) ?
C24 C20 C12 . . 115.57(17) ?
C20 C21 H21 . . 116.5 ?
C22 C21 C20 . . 127.0(2) ?
C22 C21 H21 . . 116.5 ?
C21 C22 H22A . . 120.5(18) ?
C21 C22 H22B . . 122.2(19) ?
H22A C22 H22B . . 117(3) ?
C20 C23 H23A . . 109.5 ?
C20 C23 H23B . . 109.5 ?
C20 C23 H23C . . 109.5 ?
H23A C23 H23B . . 109.5 ?
H23A C23 H23C . . 109.5 ?
H23B C23 H23C . . 109.5 ?
C20 C24 H24A . . 109.5 ?
C20 C24 H24B . . 109.5 ?
C20 C24 H24C . . 109.5 ?
H24A C24 H24B . . 109.5 ?
H24A C24 H24C . . 109.5 ?
H24B C24 H24C . . 109.5 ?
C12A_2 O1_2 C2_2 . . 119.05(16) ?
O1_2 C2_2 C3_2 . . 109.96(18) ?
O1_2 C2_2 C13_2 . . 108.29(17) ?
O1_2 C2_2 C14_2 . . 103.65(17) ?
C3_2 C2_2 C13_2 . . 110.26(19) ?
C3_2 C2_2 C14_2 . . 113.27(18) ?
C14_2 C2_2 C13_2 . . 111.13(19) ?
C2_2 C3_2 H3_2 . . 120.2 ?
C4_2 C3_2 C2_2 . . 119.6(2) ?
C4_2 C3_2 H3_2 . . 120.2 ?
C3_2 C4_2 H4_2 . . 120.0 ?
C3_2 C4_2 C4A_2 . . 120.0(2) ?
C4A_2 C4_2 H4_2 . . 120.0 ?
C5_2 C4A_2 C4_2 . . 121.5(2) ?
C5_2 C4A_2 C12A_2 . . 119.04(19) ?
C12A_2 C4A_2 C4_2 . . 119.2(2) ?
C4A_2 C5_2 C5A_2 . . 120.08(19) ?
O15_2 C5_2 C4A_2 . . 118.74(18) ?
O15_2 C5_2 C5A_2 . . 121.18(19) ?
C5_2 C5A_2 C6_2 . . 120.81(19) ?
C5_2 C5A_2 C11A_2 . . 118.03(19) ?
C11A_2 C5A_2 C6_2 . . 121.15(19) ?
C5A_2 C6_2 C6A_2 . . 116.97(18) ?
O16_2 C6_2 C5A_2 . . 120.81(19) ?
O16_2 C6_2 C6A_2 . . 122.22(19) ?
C7_2 C6A_2 C6_2 . . 123.42(19) ?
C10A_2 C6A_2 C6_2 . . 118.25(19) ?
C10A_2 C6A_2 C7_2 . . 118.3(2) ?
C6A_2 C7_2 H7_2 . . 119.7 ?
C8_2 C7_2 C6A_2 . . 120.6(2) ?
C8_2 C7_2 H7_2 . . 119.7 ?
C7_2 C8_2 H8_2 . . 119.9 ?
C7_2 C8_2 C9_2 . . 120.3(2) ?
C9_2 C8_2 H8_2 . . 119.9 ?
C10_2 C9_2 C8_2 . . 120.43(19) ?
O17_2 C9_2 C8_2 . . 125.52(19) ?
O17_2 C9_2 C10_2 . . 114.05(18) ?
C10A_2 C10_2 C9_2 . . 118.09(19) ?
O19_2 C10_2 C9_2 . . 123.63(19) ?
O19_2 C10_2 C10A_2 . . 118.28(18) ?
C10_2 C10A_2 C6A_2 . . 122.27(19) ?
O11_2 C10A_2 C6A_2 . . 122.90(19) ?
O11_2 C10A_2 C10_2 . . 114.82(18) ?
C11A_2 O11_2 C10A_2 . . 121.19(17) ?
O11_2 C11A_2 C5A_2 . . 119.48(18) ?
O11_2 C11A_2 C12_2 . . 115.73(18) ?
C12_2 C11A_2 C5A_2 . . 124.78(19) ?
C11A_2 C12_2 C12A_2 . . 113.75(19) ?
C11A_2 C12_2 C20_2 . . 121.16(18) ?
C12A_2 C12_2 C20_2 . . 125.09(19) ?
O1_2 C12A_2 C4A_2 . . 117.76(19) ?
O1_2 C12A_2 C12_2 . . 117.83(19) ?
C12_2 C12A_2 C4A_2 . . 124.3(2) ?
C2_2 C13_2 H13A_2 . . 109.5 ?
C2_2 C13_2 H13B_2 . . 109.5 ?
C2_2 C13_2 H13C_2 . . 109.5 ?
H13A_2 C13_2 H13B_2 . . 109.5 ?
H13A_2 C13_2 H13C_2 . . 109.5 ?
H13B_2 C13_2 H13C_2 . . 109.5 ?
C2_2 C14_2 H14A_2 . . 109.5 ?
C2_2 C14_2 H14B_2 . . 109.5 ?
C2_2 C14_2 H14C_2 . . 109.5 ?
H14A_2 C14_2 H14B_2 . . 109.5 ?
H14A_2 C14_2 H14C_2 . . 109.5 ?
H14B_2 C14_2 H14C_2 . . 109.5 ?
C5_2 O15_2 H15_2 . . 109.5 ?
C9_2 O17_2 C18_2 . . 117.80(17) ?
O17_2 C18_2 H18A_2 . . 109.5 ?
O17_2 C18_2 H18B_2 . . 109.5 ?
O17_2 C18_2 H18C_2 . . 109.5 ?
H18A_2 C18_2 H18B_2 . . 109.5 ?
H18A_2 C18_2 H18C_2 . . 109.5 ?
H18B_2 C18_2 H18C_2 . . 109.5 ?
C10_2 O19_2 H19_2 . . 109.5 ?
C12_2 C20_2 C21_2 . . 113.4(2) ?
C12_2 C20_2 C21B_2 . . 111.4(2) ?
C23_2 C20_2 C12_2 . . 110.50(19) ?
C23_2 C20_2 C21_2 . . 120.3(2) ?
C23_2 C20_2 C21B_2 . . 91.4(3) ?
C23_2 C20_2 C24_2 . . 108.9(2) ?
C24_2 C20_2 C12_2 . . 110.11(18) ?
C24_2 C20_2 C21_2 . . 91.8(2) ?
C24_2 C20_2 C21B_2 . . 122.7(3) ?
C20_2 C21_2 H21_2 . . 118.8 ?
C22_2 C21_2 C20_2 . . 122.4(9) ?
C22_2 C21_2 H21_2 . . 118.8 ?
C20_2 C21B_2 H21B_2 . . 118.2 ?
C22B_2 C21B_2 C20_2 . . 123.6(12) ?
C22B_2 C21B_2 H21B_2 . . 118.2 ?
C21_2 C22_2 H22A_2 . . 120.0 ?
C21_2 C22_2 H22B_2 . . 120.0 ?
H22A_2 C22_2 H22B_2 . . 120.0 ?
C21B_2 C22B_2 H22C_2 . . 120.0 ?
C21B_2 C22B_2 H22D_2 . . 120.0 ?
H22C_2 C22B_2 H22D_2 . . 120.0 ?
C20_2 C23_2 H23A_2 . . 109.5 ?
C20_2 C23_2 H23B_2 . . 109.5 ?
C20_2 C23_2 H23C_2 . . 109.5 ?
H23A_2 C23_2 H23B_2 . . 109.5 ?
H23A_2 C23_2 H23C_2 . . 109.5 ?
H23B_2 C23_2 H23C_2 . . 109.5 ?
C20_2 C24_2 H24A_2 . . 109.5 ?
C20_2 C24_2 H24B_2 . . 109.5 ?
C20_2 C24_2 H24C_2 . . 109.5 ?
H24A_2 C24_2 H24B_2 . . 109.5 ?
H24A_2 C24_2 H24C_2 . . 109.5 ?
H24B_2 C24_2 H24C_2 . . 109.5 ?

loop_
_geom_bond_atom_site_label_1
_geom_bond_atom_site_label_2
_geom_bond_site_symmetry_2
_geom_bond_distance
_geom_bond_publ_flag
O1 C2 . 1.466(2) ?
O1 C12A . 1.355(2) ?
C2 C3 . 1.504(3) ?
C2 C13 . 1.515(3) ?
C2 C14 . 1.533(3) ?
C3 H3 . 0.9500 ?
C3 C4 . 1.328(3) ?
C4 H4 . 0.9500 ?
C4 C4A . 1.459(3) ?
C4A C5 . 1.382(3) ?
C4A C12A . 1.410(3) ?
C5 O15 . 1.349(3) ?
C5 C5A . 1.414(3) ?
C6 C6A . 1.448(3) ?
C6 O16 . 1.255(3) ?
C6 C5A . 1.445(3) ?
C6A C7 . 1.400(3) ?
C6A C10A . 1.401(3) ?
C7 H7 . 0.9500 ?
C7 C8 . 1.378(3) ?
C8 H8 . 0.9500 ?
C8 C9 . 1.400(3) ?
C9 C10 . 1.399(3) ?
C9 O17 . 1.364(3) ?
C10 C10A . 1.393(3) ?
C10 O19 . 1.354(3) ?
C10A O11 . 1.364(2) ?
O11 C11A . 1.370(2) ?
C11A C12 . 1.398(3) ?
C11A C5A . 1.411(3) ?
C12 C12A . 1.413(3) ?
C12 C20 . 1.555(3) ?
C13 H13A . 0.9800 ?
C13 H13B . 0.9800 ?
C13 H13C . 0.9800 ?
C14 H14A . 0.9800 ?
C14 H14B . 0.9800 ?
C14 H14C . 0.9800 ?
O15 H15 . 0.8400 ?
O17 C18 . 1.435(3) ?
C18 H18A . 0.9800 ?
C18 H18B . 0.9800 ?
C18 H18C . 0.9800 ?
O19 H19 . 0.8400 ?
C20 C21 . 1.520(3) ?
C20 C23 . 1.540(3) ?
C20 C24 . 1.544(3) ?
C21 H21 . 0.9500 ?
C21 C22 . 1.317(3) ?
C22 H22A . 0.95(3) ?
C22 H22B . 0.95(3) ?
C23 H23A . 0.9800 ?
C23 H23B . 0.9800 ?
C23 H23C . 0.9800 ?
C24 H24A . 0.9800 ?
C24 H24B . 0.9800 ?
C24 H24C . 0.9800 ?
O1_2 C2_2 . 1.467(3) ?
O1_2 C12A_2 . 1.360(2) ?
C2_2 C3_2 . 1.500(3) ?
C2_2 C13_2 . 1.531(3) ?
C2_2 C14_2 . 1.518(3) ?
C3_2 H3_2 . 0.9500 ?
C3_2 C4_2 . 1.325(3) ?
C4_2 H4_2 . 0.9500 ?
C4_2 C4A_2 . 1.458(3) ?
C4A_2 C5_2 . 1.388(3) ?
C4A_2 C12A_2 . 1.411(3) ?
C5_2 C5A_2 . 1.411(3) ?
C5_2 O15_2 . 1.345(3) ?
C5A_2 C6_2 . 1.443(3) ?
C5A_2 C11A_2 . 1.413(3) ?
C6_2 C6A_2 . 1.452(3) ?
C6_2 O16_2 . 1.255(3) ?
C6A_2 C7_2 . 1.399(3) ?
C6A_2 C10A_2 . 1.399(3) ?
C7_2 H7_2 . 0.9500 ?
C7_2 C8_2 . 1.377(3) ?
C8_2 H8_2 . 0.9500 ?
C8_2 C9_2 . 1.403(3) ?
C9_2 C10_2 . 1.400(3) ?
C9_2 O17_2 . 1.356(3) ?
C10_2 C10A_2 . 1.390(3) ?
C10_2 O19_2 . 1.353(3) ?
C10A_2 O11_2 . 1.367(2) ?
O11_2 C11A_2 . 1.365(2) ?
C11A_2 C12_2 . 1.403(3) ?
C12_2 C12A_2 . 1.409(3) ?
C12_2 C20_2 . 1.554(3) ?
C13_2 H13A_2 . 0.9800 ?
C13_2 H13B_2 . 0.9800 ?
C13_2 H13C_2 . 0.9800 ?
C14_2 H14A_2 . 0.9800 ?
C14_2 H14B_2 . 0.9800 ?
C14_2 H14C_2 . 0.9800 ?
O15_2 H15_2 . 0.8400 ?
O17_2 C18_2 . 1.434(2) ?
C18_2 H18A_2 . 0.9800 ?
C18_2 H18B_2 . 0.9800 ?
C18_2 H18C_2 . 0.9800 ?
O19_2 H19_2 . 0.8400 ?
C20_2 C21_2 . 1.566(5) ?
C20_2 C21B_2 . 1.555(5) ?
C20_2 C23_2 . 1.526(3) ?
C20_2 C24_2 . 1.530(3) ?
C21_2 H21_2 . 0.9500 ?
C21_2 C22_2 . 1.33(2) ?
C21B_2 H21B_2 . 0.9500 ?
C21B_2 C22B_2 . 1.29(2) ?
C22_2 H22A_2 . 0.9500 ?
C22_2 H22B_2 . 0.9500 ?
C22B_2 H22C_2 . 0.9500 ?
C22B_2 H22D_2 . 0.9500 ?
C23_2 H23A_2 . 0.9800 ?
C23_2 H23B_2 . 0.9800 ?
C23_2 H23C_2 . 0.9800 ?
C24_2 H24A_2 . 0.9800 ?
C24_2 H24B_2 . 0.9800 ?
C24_2 H24C_2 . 0.9800 ?

loop_
_geom_hbond_atom_site_label_D
_geom_hbond_atom_site_label_H
_geom_hbond_atom_site_label_A
_geom_hbond_site_symmetry_A
_geom_hbond_distance_DH
_geom_hbond_distance_HA
_geom_hbond_distance_DA
_geom_hbond_angle_DHA
_geom_hbond_publ_flag
O15 H15 O16 . 0.84 1.78 2.530(2) 147 yes
O15_2 H15_2 O16_2 . 0.84 1.80 2.547(2) 147 yes
O19 H19 O16 2_546 0.84 1.92 2.719(2) 159 yes
O19_2 H19_2 O16_2 2_656 0.84 1.92 2.704(2) 156 yes

loop_
_geom_torsion_atom_site_label_1
_geom_torsion_atom_site_label_2
_geom_torsion_atom_site_label_3
_geom_torsion_atom_site_label_4
_geom_torsion_site_symmetry_1
_geom_torsion_site_symmetry_2
_geom_torsion_site_symmetry_3
_geom_torsion_site_symmetry_4
_geom_torsion
_geom_torsion_publ_flag
O1 C2 C3 C4 . . . . 30.5(3) ?
C2 O1 C12A C4A . . . . 26.1(3) ?
C2 O1 C12A C12 . . . . -157.12(17) ?
C2 C3 C4 C4A . . . . -5.6(3) ?
C3 C4 C4A C5 . . . . 171.99(19) ?
C3 C4 C4A C12A . . . . -12.6(3) ?
C4 C4A C5 O15 . . . . -4.6(3) ?
C4 C4A C5 C5A . . . . 174.56(18) ?
C4 C4A C12A O1 . . . . 2.4(3) ?
C4 C4A C12A C12 . . . . -174.12(19) ?
C4A C5 C5A C6 . . . . -178.24(18) ?
C4A C5 C5A C11A . . . . -0.1(3) ?
C5 C4A C12A O1 . . . . 177.93(18) ?
C5 C4A C12A C12 . . . . 1.4(3) ?
C6 C6A C7 C8 . . . . 178.87(18) ?
C6 C6A C10A C10 . . . . -179.52(18) ?
C6 C6A C10A O11 . . . . -0.3(3) ?
C6A C6 C5A C5 . . . . 180.00(17) ?
C6A C6 C5A C11A . . . . 1.9(3) ?
C6A C7 C8 C9 . . . . 0.6(3) ?
C6A C10A O11 C11A . . . . -0.3(3) ?
C7 C6A C10A C10 . . . . 0.2(3) ?
C7 C6A C10A O11 . . . . 179.41(18) ?
C7 C8 C9 C10 . . . . 0.3(3) ?
C7 C8 C9 O17 . . . . -179.88(18) ?
C8 C9 C10 C10A . . . . -1.0(3) ?
C8 C9 C10 O19 . . . . 178.67(19) ?
C8 C9 O17 C18 . . . . 3.8(3) ?
C9 C10 C10A C6A . . . . 0.7(3) ?
C9 C10 C10A O11 . . . . -178.59(17) ?
C10 C9 O17 C18 . . . . -176.38(17) ?
C10 C10A O11 C11A . . . . 178.99(16) ?
C10A C6A C7 C8 . . . . -0.8(3) ?
C10A O11 C11A C12 . . . . -179.40(16) ?
C10A O11 C11A C5A . . . . 1.7(3) ?
O11 C11A C12 C12A . . . . -178.88(16) ?
O11 C11A C12 C20 . . . . 0.2(3) ?
O11 C11A C5A C5 . . . . 179.38(17) ?
O11 C11A C5A C6 . . . . -2.5(3) ?
C11A C12 C12A O1 . . . . -177.53(16) ?
C11A C12 C12A C4A . . . . -1.0(3) ?
C11A C12 C20 C21 . . . . 119.1(2) ?
C11A C12 C20 C23 . . . . -117.9(2) ?
C11A C12 C20 C24 . . . . 2.1(3) ?
C12 C11A C5A C5 . . . . 0.5(3) ?
C12 C11A C5A C6 . . . . 178.64(18) ?
C12 C20 C21 C22 . . . . 129.5(2) ?
C12A O1 C2 C3 . . . . -41.4(2) ?
C12A O1 C2 C13 . . . . -162.25(16) ?
C12A O1 C2 C14 . . . . 78.9(2) ?
C12A C4A C5 O15 . . . . 179.98(18) ?
C12A C4A C5 C5A . . . . -0.8(3) ?
C12A C12 C20 C21 . . . . -61.8(2) ?
C12A C12 C20 C23 . . . . 61.1(2) ?
C12A C12 C20 C24 . . . . -178.89(18) ?
C13 C2 C3 C4 . . . . 146.3(2) ?
C14 C2 C3 C4 . . . . -88.7(2) ?
O15 C5 C5A C6 . . . . 0.9(3) ?
O15 C5 C5A C11A . . . . 179.09(18) ?
O16 C6 C6A C7 . . . . -0.9(3) ?
O16 C6 C6A C10A . . . . 178.77(19) ?
O16 C6 C5A C5 . . . . 0.7(3) ?
O16 C6 C5A C11A . . . . -177.38(19) ?
O17 C9 C10 C10A . . . . 179.24(17) ?
O17 C9 C10 O19 . . . . -1.1(3) ?
O19 C10 C10A C6A . . . . -178.94(18) ?
O19 C10 C10A O11 . . . . 1.8(3) ?
C5A C6 C6A C7 . . . . 179.82(18) ?
C5A C6 C6A C10A . . . . -0.5(3) ?
C5A C11A C12 C12A . . . . 0.0(3) ?
C5A C11A C12 C20 . . . . 179.06(19) ?
C20 C12 C12A O1 . . . . 3.3(3) ?
C20 C12 C12A C4A . . . . 179.87(18) ?
C23 C20 C21 C22 . . . . 8.5(3) ?
C24 C20 C21 C22 . . . . -106.6(3) ?
O1_2 C2_2 C3_2 C4_2 . . . . -32.4(3) ?
C2_2 O1_2 C12A_2 C4A_2 . . . . -28.2(3) ?
C2_2 O1_2 C12A_2 C12_2 . . . . 155.71(18) ?
C2_2 C3_2 C4_2 C4A_2 . . . . 5.5(3) ?
C3_2 C4_2 C4A_2 C5_2 . . . . -171.6(2) ?
C3_2 C4_2 C4A_2 C12A_2 . . . . 13.6(3) ?
C4_2 C4A_2 C5_2 C5A_2 . . . . -175.24(18) ?
C4_2 C4A_2 C5_2 O15_2 . . . . 4.6(3) ?
C4_2 C4A_2 C12A_2 O1_2 . . . . -2.2(3) ?
C4_2 C4A_2 C12A_2 C12_2 . . . . 173.6(2) ?
C4A_2 C5_2 C5A_2 C6_2 . . . . 179.70(18) ?
C4A_2 C5_2 C5A_2 C11A_2 . . . . 1.1(3) ?
C5_2 C4A_2 C12A_2 O1_2 . . . . -177.14(18) ?
C5_2 C4A_2 C12A_2 C12_2 . . . . -1.3(3) ?
C5_2 C5A_2 C6_2 C6A_2 . . . . 178.57(18) ?
C5_2 C5A_2 C6_2 O16_2 . . . . -2.0(3) ?
C5_2 C5A_2 C11A_2 O11_2 . . . . -179.13(17) ?
C5_2 C5A_2 C11A_2 C12_2 . . . . -0.2(3) ?
C5A_2 C6_2 C6A_2 C7_2 . . . . -178.49(19) ?
C5A_2 C6_2 C6A_2 C10A_2 . . . . 2.1(3) ?
C5A_2 C11A_2 C12_2 C12A_2 . . . . -1.3(3) ?
C5A_2 C11A_2 C12_2 C20_2 . . . . 178.5(2) ?
C6_2 C5A_2 C11A_2 O11_2 . . . . 2.3(3) ?
C6_2 C5A_2 C11A_2 C12_2 . . . . -178.76(19) ?
C6_2 C6A_2 C7_2 C8_2 . . . . -178.62(18) ?
C6_2 C6A_2 C10A_2 C10_2 . . . . 179.21(18) ?
C6_2 C6A_2 C10A_2 O11_2 . . . . -0.7(3) ?
C6A_2 C7_2 C8_2 C9_2 . . . . -0.6(3) ?
C6A_2 C10A_2 O11_2 C11A_2 . . . . 0.0(3) ?
C7_2 C6A_2 C10A_2 C10_2 . . . . -0.2(3) ?
C7_2 C6A_2 C10A_2 O11_2 . . . . 179.82(18) ?
C7_2 C8_2 C9_2 C10_2 . . . . -0.2(3) ?
C7_2 C8_2 C9_2 O17_2 . . . . 179.52(19) ?
C8_2 C9_2 C10_2 C10A_2 . . . . 0.7(3) ?
C8_2 C9_2 C10_2 O19_2 . . . . -179.11(19) ?
C8_2 C9_2 O17_2 C18_2 . . . . -1.4(3) ?
C9_2 C10_2 C10A_2 C6A_2 . . . . -0.5(3) ?
C9_2 C10_2 C10A_2 O11_2 . . . . 179.42(17) ?
C10_2 C9_2 O17_2 C18_2 . . . . 178.34(17) ?
C10_2 C10A_2 O11_2 C11A_2 . . . . -179.90(16) ?
C10A_2 C6A_2 C7_2 C8_2 . . . . 0.8(3) ?
C10A_2 O11_2 C11A_2 C5A_2 . . . . -0.8(3) ?
C10A_2 O11_2 C11A_2 C12_2 . . . . -179.85(17) ?
O11_2 C11A_2 C12_2 C12A_2 . . . . 177.64(17) ?
O11_2 C11A_2 C12_2 C20_2 . . . . -2.5(3) ?
C11A_2 C5A_2 C6_2 C6A_2 . . . . -2.9(3) ?
C11A_2 C5A_2 C6_2 O16_2 . . . . 176.54(19) ?
C11A_2 C12_2 C12A_2 O1_2 . . . . 177.95(17) ?
C11A_2 C12_2 C12A_2 C4A_2 . . . . 2.1(3) ?
C11A_2 C12_2 C20_2 C21_2 . . . . 164.8(3) ?
C11A_2 C12_2 C20_2 C21B_2 . . . . -156.8(3) ?
C11A_2 C12_2 C20_2 C23_2 . . . . -56.8(3) ?
C11A_2 C12_2 C20_2 C24_2 . . . . 63.6(3) ?
C12_2 C20_2 C21_2 C22_2 . . . . 128.5(13) ?
C12_2 C20_2 C21B_2 C22B_2 . . . . -133.2(12) ?
C12A_2 O1_2 C2_2 C3_2 . . . . 44.4(2) ?
C12A_2 O1_2 C2_2 C13_2 . . . . -76.1(2) ?
C12A_2 O1_2 C2_2 C14_2 . . . . 165.80(17) ?
C12A_2 C4A_2 C5_2 C5A_2 . . . . -0.5(3) ?
C12A_2 C4A_2 C5_2 O15_2 . . . . 179.34(18) ?
C12A_2 C12_2 C20_2 C21_2 . . . . -15.3(4) ?
C12A_2 C12_2 C20_2 C21B_2 . . . . 23.0(4) ?
C12A_2 C12_2 C20_2 C23_2 . . . . 123.1(2) ?
C12A_2 C12_2 C20_2 C24_2 . . . . -116.5(2) ?
C13_2 C2_2 C3_2 C4_2 . . . . 86.9(3) ?
C14_2 C2_2 C3_2 C4_2 . . . . -147.9(2) ?
O15_2 C5_2 C5A_2 C6_2 . . . . -0.1(3) ?
O15_2 C5_2 C5A_2 C11A_2 . . . . -178.65(18) ?
O16_2 C6_2 C6A_2 C7_2 . . . . 2.1(3) ?
O16_2 C6_2 C6A_2 C10A_2 . . . . -177.35(19) ?
O17_2 C9_2 C10_2 C10A_2 . . . . -179.01(17) ?
O17_2 C9_2 C10_2 O19_2 . . . . 1.1(3) ?
O19_2 C10_2 C10A_2 C6A_2 . . . . 179.34(19) ?
O19_2 C10_2 C10A_2 O11_2 . . . . -0.7(3) ?
C20_2 C12_2 C12A_2 O1_2 . . . . -1.9(3) ?
C20_2 C12_2 C12A_2 C4A_2 . . . . -177.8(2) ?
C23_2 C20_2 C21_2 C22_2 . . . . -5.5(13) ?
C23_2 C20_2 C21B_2 C22B_2 . . . . 114.1(12) ?
C24_2 C20_2 C21_2 C22_2 . . . . -118.7(13) ?
C24_2 C20_2 C21B_2 C22B_2 . . . . 0.5(13) ?
